data_7028999
loop_
_publ_author_name
'Benhamou, Laure'
'Bastin, St\'ephanie'
'Lugan, No\"el'
'Lavigne, Guy'
'C\'esar, Vincent'

_publ_section_title
;
 Metal-assisted conversion of an N-ylide mesomeric betaine into its
 carbenic tautomer: generation of N-(fluoren-9-yl)imidazol-2-ylidene
 complexes.
;
_journal_issue 11
_journal_name_full 'Dalton transactions (Cambridge, England : 2003)'
_journal_page_first 4474
_journal_page_last 4482
_journal_paper_doi 10.1039/c3dt53089b
_journal_volume 43
_journal_year 2014
_chemical_compound_source 'synthesis as described'
_chemical_formula_moiety 'C25 H22 Au Cl N2'
_chemical_formula_sum 'C25 H22 Au Cl N2'
_chemical_formula_weight 582.86
_chemical_name_systematic
;
 ?
;
_space_group_crystal_system monoclinic
_space_group_IT_number 15
_space_group_name_H-M_alt 'C 1 2/c 1'
_symmetry_Int_Tables_number 15
_symmetry_space_group_name_Hall '-C 2yc'
_symmetry_space_group_name_H-M 'C 1 2/c 1'
_atom_sites_solution_hydrogens geom
_atom_sites_solution_primary direct
_atom_sites_solution_secondary difmap
_audit_creation_date 2013-10-23T08:54:58-00:00
_audit_creation_method 'WinGX routine CIF_UPDATE'
_cell_angle_alpha 90
_cell_angle_beta 102.5720(10)
_cell_angle_gamma 90
_cell_formula_units_Z 8
_cell_length_a 27.8036(11)
_cell_length_b 8.4332(3)
_cell_length_c 18.9780(7)
_cell_measurement_reflns_used 9999
_cell_measurement_temperature 100(2)
_cell_measurement_theta_max 36.29
_cell_measurement_theta_min 1.80
_cell_measurement_wavelength 0.71073
_cell_volume 4343.1(3)
_computing_structure_refinement 'SHELXL-97 (Sheldrick, 2008)'
_diffrn_ambient_temperature 100(2)
_diffrn_measured_fraction_theta_full 1
_diffrn_measured_fraction_theta_max 1
_diffrn_measurement_device_type 'Bruker APEX II'
_diffrn_measurement_method 'phi and omega scans'
_diffrn_radiation_monochromator graphite
_diffrn_radiation_probe x-ray
_diffrn_radiation_source 'Incoatec I\mS Microsource '
_diffrn_radiation_type MoK\a
_diffrn_radiation_wavelength 0.71073
_diffrn_reflns_av_R_equivalents 0.0716
_diffrn_reflns_av_unetI/netI 0.0281
_diffrn_reflns_limit_h_max 34
_diffrn_reflns_limit_h_min -34
_diffrn_reflns_limit_k_max 10
_diffrn_reflns_limit_k_min -10
_diffrn_reflns_limit_l_max 23
_diffrn_reflns_limit_l_min -20
_diffrn_reflns_number 44515
_diffrn_reflns_theta_full 26.37
_diffrn_reflns_theta_max 26.37
_diffrn_reflns_theta_min 2.2
_diffrn_standards_decay_% 0
_diffrn_standards_interval_count 0
_diffrn_standards_number 0
_exptl_absorpt_coefficient_mu 6.911
_exptl_absorpt_correction_T_max 0.7462
_exptl_absorpt_correction_T_min 0.5561
_exptl_absorpt_correction_type multi-scan
_exptl_absorpt_process_details
;
'SADABS, Sheldrick, Bruker, 2000'
;
_exptl_crystal_colour colourless
_exptl_crystal_density_diffrn 1.783
_exptl_crystal_density_method 'not measured'
_exptl_crystal_description block
_exptl_crystal_F_000 2256
_exptl_crystal_size_max 0.15
_exptl_crystal_size_mid 0.15
_exptl_crystal_size_min 0.08
_refine_diff_density_max 1.89
_refine_diff_density_min -1.649
_refine_diff_density_rms 0.174
_refine_ls_extinction_method none
_refine_ls_goodness_of_fit_ref 1.134
_refine_ls_hydrogen_treatment riding
_refine_ls_matrix_type full
_refine_ls_number_parameters 265
_refine_ls_number_reflns 4447
_refine_ls_number_restraints 0
_refine_ls_restrained_S_all 1.134
_refine_ls_R_factor_all 0.0333
_refine_ls_R_factor_gt 0.0297
_refine_ls_shift/su_max 0.002
_refine_ls_shift/su_mean 0
_refine_ls_structure_factor_coef Fsqd
_refine_ls_weighting_details 'calc w=1/[\s^2^(Fo^2^)+(0.0345P)^2^+19.4974P] where P=(Fo^2^+2Fc^2^)/3'
_refine_ls_weighting_scheme calc
_refine_ls_wR_factor_gt 0.0667
_refine_ls_wR_factor_ref 0.0679
_reflns_number_gt 4117
_reflns_number_total 4447
_reflns_threshold_expression >2\s(I)
_cod_data_source_file c3dt53089b.txt
_cod_data_source_block complex_4
_cod_depositor_comments
;
The following automatic conversions were performed:

'_space_group_crystal_system' value 'Monoclinic' changed to
'monoclinic' according to
/usr/data/users/saulius/automatic-downloads/current/RSC/lib/dictionaries/cif_core.dic
dictionary named 'cif_core.dic' version 2.4.2 from 2011-04-26.

Automatic conversion script
Id: cif_fix_values 2281 2013-09-26 08:29:07Z andrius 
;
_cod_database_code 7028999

loop_
_symmetry_equiv_pos_as_xyz
'x, y, z'
'-x, y, -z+1/2'
'x+1/2, y+1/2, z'
'-x+1/2, y+1/2, -z+1/2'
'-x, -y, -z'
'x, -y, z-1/2'
'-x+1/2, -y+1/2, -z'
'x+1/2, -y+1/2, z-1/2'

loop_
_atom_site_label
_atom_site_type_symbol
_atom_site_fract_x
_atom_site_fract_y
_atom_site_fract_z
_atom_site_U_iso_or_equiv
_atom_site_adp_type
_atom_site_occupancy
_atom_site_symmetry_multiplicity
_atom_site_calc_flag
_atom_site_refinement_flags
C1 C 0.37576(14) 0.5367(5) 0.0984(2) 0.0113(8) Uani 1 1 d .
C3 C 0.36322(16) 0.4467(5) 0.2039(2) 0.0163(9) Uani 1 1 d .
H3 H 0.3483 0.397 0.2374 0.02 Uiso 1 1 calc R
C2 C 0.40720(16) 0.5191(5) 0.2177(2) 0.0180(9) Uani 1 1 d .
H2 H 0.4285 0.5302 0.2626 0.022 Uiso 1 1 calc R
C21 C 0.29694(15) 0.3909(5) 0.0915(2) 0.0128(8) Uani 1 1 d .
H21 H 0.2848 0.4504 0.0468 0.015 Uiso 1 1 calc R
C33 C 0.25778(15) 0.3907(5) 0.1366(2) 0.0125(8) Uani 1 1 d .
C32 C 0.23873(16) 0.5183(5) 0.1682(2) 0.0171(9) Uani 1 1 d .
H32 H 0.2504 0.6207 0.1646 0.021 Uiso 1 1 calc R
C31 C 0.20175(16) 0.4882(6) 0.2051(2) 0.0206(9) Uani 1 1 d .
H31 H 0.1886 0.5715 0.227 0.025 Uiso 1 1 calc R
C30 C 0.18428(16) 0.3359(6) 0.2099(2) 0.0211(9) Uani 1 1 d .
H30 H 0.1594 0.3184 0.2348 0.025 Uiso 1 1 calc R
C29 C 0.20302(16) 0.2087(6) 0.1781(2) 0.0188(9) Uani 1 1 d .
H29 H 0.1908 0.1069 0.1811 0.023 Uiso 1 1 calc R
C28 C 0.24047(15) 0.2364(5) 0.1418(2) 0.0130(8) Uani 1 1 d .
C27 C 0.26735(15) 0.1281(5) 0.1033(2) 0.0127(8) Uani 1 1 d .
C26 C 0.26334(16) -0.0345(5) 0.0930(2) 0.0171(9) Uani 1 1 d .
H26 H 0.2414 -0.0937 0.1128 0.021 Uiso 1 1 calc R
C25 C 0.29308(16) -0.1062(5) 0.0523(3) 0.0193(10) Uani 1 1 d .
H25 H 0.2912 -0.2154 0.0452 0.023 Uiso 1 1 calc R
C24 C 0.32604(16) -0.0171(5) 0.0214(2) 0.0201(9) Uani 1 1 d .
H24 H 0.3451 -0.0672 -0.0066 0.024 Uiso 1 1 calc R
C23 C 0.33002(15) 0.1451(5) 0.0327(2) 0.0161(8) Uani 1 1 d .
H23 H 0.352 0.2049 0.0131 0.019 Uiso 1 1 calc R
C22 C 0.30059(14) 0.2164(5) 0.0739(2) 0.0129(8) Uani 1 1 d .
C11 C 0.45665(15) 0.6626(5) 0.1400(2) 0.0151(8) Uani 1 1 d .
C12 C 0.49276(16) 0.5812(5) 0.1137(2) 0.0189(9) Uani 1 1 d .
C13 C 0.53063(16) 0.6702(6) 0.0958(2) 0.0215(10) Uani 1 1 d .
H13 H 0.5556 0.6183 0.0793 0.026 Uiso 1 1 calc R
C14 C 0.53215(16) 0.8336(6) 0.1019(2) 0.0229(10) Uani 1 1 d .
C15 C 0.49628(17) 0.9095(5) 0.1306(3) 0.0216(10) Uani 1 1 d .
H15 H 0.498 1.019 0.1366 0.026 Uiso 1 1 calc R
C16 C 0.45819(16) 0.8277(6) 0.1506(2) 0.0190(9) Uani 1 1 d .
C17 C 0.49126(19) 0.4037(5) 0.1059(3) 0.0260(11) Uani 1 1 d .
H17A H 0.4872 0.3562 0.1502 0.039 Uiso 1 1 calc R
H17B H 0.5215 0.3672 0.0948 0.039 Uiso 1 1 calc R
H17C H 0.4641 0.3742 0.0675 0.039 Uiso 1 1 calc R
C18 C 0.5714(2) 0.9282(7) 0.0768(3) 0.0347(13) Uani 1 1 d .
H18A H 0.601 0.8665 0.0832 0.052 Uiso 1 1 calc R
H18B H 0.5779 1.024 0.1047 0.052 Uiso 1 1 calc R
H18C H 0.5602 0.9544 0.0267 0.052 Uiso 1 1 calc R
C19 C 0.41986(18) 0.9114(6) 0.1823(3) 0.0253(11) Uani 1 1 d .
H19A H 0.4253 0.8882 0.233 0.038 Uiso 1 1 calc R
H19B H 0.3876 0.8754 0.1586 0.038 Uiso 1 1 calc R
H19C H 0.4222 1.0237 0.1756 0.038 Uiso 1 1 calc R
N2 N 0.34412(12) 0.4598(4) 0.13040(18) 0.0123(7) Uani 1 1 d .
N1 N 0.41486(13) 0.5742(4) 0.15235(19) 0.0154(7) Uani 1 1 d .
Cl1 Cl 0.36739(4) 0.66172(13) -0.12173(5) 0.0181(2) Uani 1 1 d .
Au1 Au 0.370728(5) 0.590010(17) -0.004957(7) 0.01132(7) Uani 1 1 d .

loop_
_atom_site_aniso_label
_atom_site_aniso_U_11
_atom_site_aniso_U_22
_atom_site_aniso_U_33
_atom_site_aniso_U_23
_atom_site_aniso_U_13
_atom_site_aniso_U_12
C1 0.0112(19) 0.0100(19) 0.0120(19) -0.0036(15) 0.0010(15) 0.0004(16)
C3 0.024(2) 0.017(2) 0.0093(19) 0.0027(16) 0.0053(17) -0.0005(18)
C2 0.023(2) 0.022(2) 0.0089(19) 0.0002(17) 0.0029(17) -0.0011(19)
C21 0.015(2) 0.012(2) 0.0106(19) -0.0007(15) 0.0026(16) 0.0003(16)
C33 0.012(2) 0.013(2) 0.0111(19) 0.0002(15) 0.0009(16) -0.0006(15)
C32 0.023(2) 0.011(2) 0.017(2) -0.0019(17) 0.0038(17) -0.0004(17)
C31 0.020(2) 0.025(3) 0.018(2) -0.0035(19) 0.0061(18) 0.0035(19)
C30 0.018(2) 0.029(3) 0.018(2) -0.0005(19) 0.0083(18) 0.0020(19)
C29 0.018(2) 0.020(2) 0.018(2) 0.0022(18) 0.0030(17) -0.0043(18)
C28 0.0150(19) 0.012(2) 0.0106(18) 0.0024(16) 0.0002(15) 0.0000(16)
C27 0.014(2) 0.012(2) 0.0105(19) -0.0001(15) -0.0007(16) -0.0002(16)
C26 0.016(2) 0.012(2) 0.021(2) 0.0028(17) -0.0003(17) -0.0011(17)
C25 0.018(2) 0.010(2) 0.025(2) -0.0060(17) -0.0045(18) 0.0018(16)
C24 0.020(2) 0.020(2) 0.020(2) -0.0060(18) 0.0030(18) 0.0042(18)
C23 0.017(2) 0.018(2) 0.014(2) -0.0014(17) 0.0047(16) -0.0023(18)
C22 0.0147(19) 0.013(2) 0.0101(18) -0.0002(15) 0.0014(15) -0.0009(16)
C11 0.014(2) 0.022(2) 0.0097(18) -0.0001(17) 0.0032(15) -0.0013(17)
C12 0.017(2) 0.026(2) 0.012(2) 0.0006(17) 0.0006(17) 0.0020(18)
C13 0.020(2) 0.029(3) 0.016(2) -0.0007(19) 0.0052(18) 0.0021(19)
C14 0.018(2) 0.033(3) 0.018(2) 0.003(2) 0.0020(18) -0.003(2)
C15 0.024(2) 0.019(2) 0.021(2) -0.0015(18) 0.0025(19) -0.0058(19)
C16 0.016(2) 0.026(2) 0.013(2) -0.0016(18) 0.0003(17) -0.0002(18)
C17 0.026(3) 0.023(3) 0.030(3) -0.003(2) 0.008(2) 0.002(2)
C18 0.025(3) 0.042(3) 0.041(3) 0.003(2) 0.014(2) -0.008(2)
C19 0.024(2) 0.025(3) 0.026(3) -0.004(2) 0.006(2) -0.002(2)
N2 0.0148(17) 0.0129(17) 0.0096(16) -0.0009(13) 0.0038(13) -0.0012(14)
N1 0.0170(18) 0.0161(18) 0.0117(17) -0.0007(14) 0.0004(14) -0.0030(14)
Cl1 0.0242(5) 0.0215(5) 0.0093(4) 0.0017(4) 0.0050(4) -0.0039(4)
Au1 0.01351(10) 0.01284(9) 0.00811(9) -0.00037(6) 0.00346(6) -0.00156(6)

loop_
_atom_type_symbol
_atom_type_description
_atom_type_scat_dispersion_real
_atom_type_scat_dispersion_imag
_atom_type_scat_source
C C 0.0033 0.0016 'International Tables Vol C Tables 4.2.6.8 and 6.1.1.4'
H H 0 0 'International Tables Vol C Tables 4.2.6.8 and 6.1.1.4'
N N 0.0061 0.0033 'International Tables Vol C Tables 4.2.6.8 and 6.1.1.4'
Cl Cl 0.1484 0.1585 'International Tables Vol C Tables 4.2.6.8 and 6.1.1.4'
Au Au -2.0133 8.8022 'International Tables Vol C Tables 4.2.6.8 and 6.1.1.4'

loop_
_geom_angle_atom_site_label_1
_geom_angle_atom_site_label_2
_geom_angle_atom_site_label_3
_geom_angle
N2 C1 N1 105.5(3)
N2 C1 Au1 130.1(3)
N1 C1 Au1 124.3(3)
C2 C3 N2 107.1(4)
C2 C3 H3 126.5
N2 C3 H3 126.5
C3 C2 N1 106.8(4)
C3 C2 H2 126.6
N1 C2 H2 126.6
N2 C21 C22 113.4(3)
N2 C21 C33 112.6(3)
C22 C21 C33 102.3(3)
N2 C21 H21 109.4
C22 C21 H21 109.4
C33 C21 H21 109.4
C32 C33 C28 121.3(4)
C32 C33 C21 128.8(4)
C28 C33 C21 109.9(3)
C31 C32 C33 118.0(4)
C31 C32 H32 121
C33 C32 H32 121
C30 C31 C32 120.7(4)
C30 C31 H31 119.6
C32 C31 H31 119.6
C31 C30 C29 121.4(4)
C31 C30 H30 119.3
C29 C30 H30 119.3
C30 C29 C28 118.6(4)
C30 C29 H29 120.7
C28 C29 H29 120.7
C29 C28 C33 120.0(4)
C29 C28 C27 131.2(4)
C33 C28 C27 108.8(4)
C26 C27 C22 120.8(4)
C26 C27 C28 130.5(4)
C22 C27 C28 108.7(4)
C27 C26 C25 118.0(4)
C27 C26 H26 121
C25 C26 H26 121
C26 C25 C24 121.3(4)
C26 C25 H25 119.3
C24 C25 H25 119.3
C23 C24 C25 120.0(4)
C23 C24 H24 120
C25 C24 H24 120
C22 C23 C24 118.6(4)
C22 C23 H23 120.7
C24 C23 H23 120.7
C23 C22 C27 121.2(4)
C23 C22 C21 128.4(4)
C27 C22 C21 110.3(4)
C12 C11 C16 122.5(4)
C12 C11 N1 118.1(4)
C16 C11 N1 119.3(4)
C13 C12 C11 117.5(4)
C13 C12 C17 121.2(4)
C11 C12 C17 121.3(4)
C14 C13 C12 121.8(4)
C14 C13 H13 119.1
C12 C13 H13 119.1
C13 C14 C15 118.7(4)
C13 C14 C18 120.8(5)
C15 C14 C18 120.6(5)
C16 C15 C14 122.3(4)
C16 C15 H15 118.9
C14 C15 H15 118.9
C15 C16 C11 117.1(4)
C15 C16 C19 121.7(4)
C11 C16 C19 121.2(4)
C12 C17 H17A 109.5
C12 C17 H17B 109.5
H17A C17 H17B 109.5
C12 C17 H17C 109.5
H17A C17 H17C 109.5
H17B C17 H17C 109.5
C14 C18 H18A 109.5
C14 C18 H18B 109.5
H18A C18 H18B 109.5
C14 C18 H18C 109.5
H18A C18 H18C 109.5
H18B C18 H18C 109.5
C16 C19 H19A 109.5
C16 C19 H19B 109.5
H19A C19 H19B 109.5
C16 C19 H19C 109.5
H19A C19 H19C 109.5
H19B C19 H19C 109.5
C1 N2 C3 110.5(3)
C1 N2 C21 124.2(3)
C3 N2 C21 125.2(3)
C1 N1 C2 110.1(3)
C1 N1 C11 122.6(3)
C2 N1 C11 127.3(3)
C1 Au1 Cl1 177.17(12)

loop_
_geom_bond_atom_site_label_1
_geom_bond_atom_site_label_2
_geom_bond_distance
C1 N2 1.340(5)
C1 N1 1.359(5)
C1 Au1 1.987(4)
C3 C2 1.341(6)
C3 N2 1.386(5)
C3 H3 0.93
C2 N1 1.384(5)
C2 H2 0.93
C21 N2 1.477(5)
C21 C22 1.517(6)
C21 C33 1.525(6)
C21 H21 0.98
C33 C32 1.391(6)
C33 C28 1.398(6)
C32 C31 1.389(6)
C32 H32 0.93
C31 C30 1.383(7)
C31 H31 0.93
C30 C29 1.386(7)
C30 H30 0.93
C29 C28 1.388(6)
C29 H29 0.93
C28 C27 1.472(6)
C27 C26 1.386(6)
C27 C22 1.394(6)
C26 C25 1.388(7)
C26 H26 0.93
C25 C24 1.408(7)
C25 H25 0.93
C24 C23 1.386(7)
C24 H24 0.93
C23 C22 1.385(6)
C23 H23 0.93
C11 C12 1.395(6)
C11 C16 1.406(7)
C11 N1 1.442(5)
C12 C13 1.395(7)
C12 C17 1.504(6)
C13 C14 1.383(7)
C13 H13 0.93
C14 C15 1.392(7)
C14 C18 1.510(7)
C15 C16 1.384(6)
C15 H15 0.93
C16 C19 1.509(6)
C17 H17A 0.96
C17 H17B 0.96
C17 H17C 0.96
C18 H18A 0.96
C18 H18B 0.96
C18 H18C 0.96
C19 H19A 0.96
C19 H19B 0.96
C19 H19C 0.96
Cl1 Au1 2.2794(10)

loop_
_geom_torsion_atom_site_label_1
_geom_torsion_atom_site_label_2
_geom_torsion_atom_site_label_3
_geom_torsion_atom_site_label_4
_geom_torsion
N2 C3 C2 N1 -0.7(5)
N2 C21 C33 C32 58.1(6)
C22 C21 C33 C32 -179.8(4)
N2 C21 C33 C28 -123.7(4)
C22 C21 C33 C28 -1.7(4)
C28 C33 C32 C31 -0.1(6)
C21 C33 C32 C31 177.9(4)
C33 C32 C31 C30 -0.5(6)
C32 C31 C30 C29 0.1(7)
C31 C30 C29 C28 0.7(6)
C30 C29 C28 C33 -1.3(6)
C30 C29 C28 C27 -179.9(4)
C32 C33 C28 C29 1.0(6)
C21 C33 C28 C29 -177.4(4)
C32 C33 C28 C27 179.9(4)
C21 C33 C28 C27 1.5(5)
C29 C28 C27 C26 -1.0(7)
C33 C28 C27 C26 -179.7(4)
C29 C28 C27 C22 178.0(4)
C33 C28 C27 C22 -0.7(5)
C22 C27 C26 C25 -0.4(6)
C28 C27 C26 C25 178.5(4)
C27 C26 C25 C24 -0.8(6)
C26 C25 C24 C23 1.4(7)
C25 C24 C23 C22 -0.9(6)
C24 C23 C22 C27 -0.3(6)
C24 C23 C22 C21 -177.6(4)
C26 C27 C22 C23 1.0(6)
C28 C27 C22 C23 -178.2(4)
C26 C27 C22 C21 178.7(4)
C28 C27 C22 C21 -0.4(5)
N2 C21 C22 C23 -59.7(5)
C33 C21 C22 C23 178.8(4)
N2 C21 C22 C27 122.8(4)
C33 C21 C22 C27 1.2(4)
C16 C11 C12 C13 -1.9(6)
N1 C11 C12 C13 174.3(4)
C16 C11 C12 C17 177.4(4)
N1 C11 C12 C17 -6.4(6)
C11 C12 C13 C14 -1.5(6)
C17 C12 C13 C14 179.2(4)
C12 C13 C14 C15 3.7(7)
C12 C13 C14 C18 -175.3(4)
C13 C14 C15 C16 -2.6(7)
C18 C14 C15 C16 176.5(4)
C14 C15 C16 C11 -0.6(7)
C14 C15 C16 C19 179.4(4)
C12 C11 C16 C15 2.9(6)
N1 C11 C16 C15 -173.2(4)
C12 C11 C16 C19 -177.1(4)
N1 C11 C16 C19 6.8(6)
N1 C1 N2 C3 -0.8(5)
Au1 C1 N2 C3 178.9(3)
N1 C1 N2 C21 -177.4(3)
Au1 C1 N2 C21 2.3(6)
C2 C3 N2 C1 0.9(5)
C2 C3 N2 C21 177.5(4)
C22 C21 N2 C1 94.8(5)
C33 C21 N2 C1 -149.6(4)
C22 C21 N2 C3 -81.3(5)
C33 C21 N2 C3 34.2(5)
N2 C1 N1 C2 0.4(5)
Au1 C1 N1 C2 -179.4(3)
N2 C1 N1 C11 -178.2(4)
Au1 C1 N1 C11 2.1(6)
C3 C2 N1 C1 0.2(5)
C3 C2 N1 C11 178.7(4)
C12 C11 N1 C1 -80.9(5)
C16 C11 N1 C1 95.4(5)
C12 C11 N1 C2 100.9(5)
C16 C11 N1 C2 -82.9(5)
